data_8105992
loop_
_publ_author_name
'Chen, Xiao-Ming'

_publ_section_title
;
 Crystal structure of
 (4-methyl-benzoato-\k2O,O&#x2032;)-(5,5,7,12,12,14-hexamethyl-1,4,8,11-tetraazacyclotetradecane-\k4N,N&#x2032;,N&#x2032;&#x2032;,N&#x2032;&#x2032;&#x2032;)nickel(II)
 perchlorate monohydrate, C24H45ClN4NiO7
;
_journal_issue 6
_journal_name_full 'Zeitschrift f\"ur Kristallographie - New Crystal Structures'
_journal_page_first 1237
_journal_page_last 1239
_journal_paper_doi 10.1515/ncrs-2019-0366
_journal_volume 234
_journal_year 2019
_chemical_formula_sum 'C24 H45 Cl N4 Ni O7'
_chemical_formula_weight 595.80
_space_group_crystal_system monoclinic
_space_group_IT_number 14
_space_group_name_Hall '-P 2yn'
_space_group_name_H-M_alt 'P 1 21/n 1'
_atom_sites_solution_hydrogens mixed
_cell_angle_alpha 90
_cell_angle_beta 93.212(6)
_cell_angle_gamma 90
_cell_formula_units_Z 4
_cell_length_a 10.4947(11)
_cell_length_b 14.3956(13)
_cell_length_c 19.7182(18)
_cell_measurement_reflns_used 8616
_cell_measurement_temperature 296(2)
_cell_measurement_theta_max 27.59
_cell_measurement_theta_min 2.51
_cell_volume 2974.3(5)
_computing_cell_refinement 'Bruker SMART'
_computing_data_collection 'Bruker SMART'
_computing_data_reduction 'Bruker SAINT'
_computing_molecular_graphics 'Bruker SHELXTL'
_computing_publication_material 'Bruker SHELXTL'
_computing_structure_refinement 'SHELXL-2014/7 (Sheldrick, 2014)'
_computing_structure_solution 'Bruker SHELXTL'
_diffrn_ambient_temperature 296(2)
_diffrn_measured_fraction_theta_full 0.997
_diffrn_measured_fraction_theta_max 0.993
_diffrn_measurement_device_type 'Bruker SMART'
_diffrn_measurement_method 'phi and omega scans'
_diffrn_radiation_type MoK\a
_diffrn_radiation_wavelength 0.71073
_diffrn_reflns_av_R_equivalents 0.0200
_diffrn_reflns_av_unetI/netI 0.0244
_diffrn_reflns_Laue_measured_fraction_full 0.997
_diffrn_reflns_Laue_measured_fraction_max 0.993
_diffrn_reflns_limit_h_max 13
_diffrn_reflns_limit_h_min -10
_diffrn_reflns_limit_k_max 18
_diffrn_reflns_limit_k_min -18
_diffrn_reflns_limit_l_max 25
_diffrn_reflns_limit_l_min -25
_diffrn_reflns_number 20519
_diffrn_reflns_point_group_measured_fraction_full 0.997
_diffrn_reflns_point_group_measured_fraction_max 0.993
_diffrn_reflns_theta_full 25.242
_diffrn_reflns_theta_max 27.648
_diffrn_reflns_theta_min 1.752
_exptl_absorpt_coefficient_mu 0.788
_exptl_absorpt_correction_T_max 0.8520
_exptl_absorpt_correction_T_min 0.7281
_exptl_absorpt_correction_type multi-scan
_exptl_crystal_colour violet
_exptl_crystal_density_diffrn 1.331
_exptl_crystal_description prism
_exptl_crystal_F_000 1272
_exptl_crystal_size_max 0.430
_exptl_crystal_size_mid 0.380
_exptl_crystal_size_min 0.210
_refine_diff_density_max 0.447
_refine_diff_density_min -0.491
_refine_diff_density_rms 0.120
_refine_ls_extinction_coef .
_refine_ls_extinction_method none
_refine_ls_goodness_of_fit_ref 1.065
_refine_ls_hydrogen_treatment mixed
_refine_ls_matrix_type full
_refine_ls_number_parameters 375
_refine_ls_number_reflns 6888
_refine_ls_number_restraints 71
_refine_ls_restrained_S_all 1.120
_refine_ls_R_factor_all 0.0563
_refine_ls_R_factor_gt 0.0426
_refine_ls_shift/su_max 0.001
_refine_ls_shift/su_mean 0.000
_refine_ls_structure_factor_coef Fsqd
_refine_ls_weighting_details 'w=1/[\s^2^(Fo^2^)+(0.0851P)^2^+0.7564P] where P=(Fo^2^+2Fc^2^)/3'
_refine_ls_weighting_scheme calc
_refine_ls_wR_factor_gt 0.1221
_refine_ls_wR_factor_ref 0.1389
_reflns_Friedel_coverage 0.000
_reflns_Friedel_fraction_full .
_reflns_Friedel_fraction_max .
_reflns_number_gt 5582
_reflns_number_total 6888
_reflns_threshold_expression 'I > 2\s(I)'
_cod_data_source_file suppl_ncrs-2019-0366_suppl.cif
_cod_data_source_block 1
_cod_original_sg_symbol_H-M 'P 21/n'
_cod_database_code 8105992
_shelx_space_group_comment
; 
The symmetry employed for this shelxl refinement is uniquely defined 
by the following loop, which should always be used as a source of 
symmetry information in preference to the above space-group names. 
They are only intended as comments. 
;
_shelx_estimated_absorpt_t_min 0.728
_shelx_estimated_absorpt_t_max 0.852

loop_
_space_group_symop_operation_xyz
'x, y, z'
'-x+1/2, y+1/2, -z+1/2'
'-x, -y, -z'
'x-1/2, -y-1/2, z-1/2'

loop_
_atom_site_label
_atom_site_type_symbol
_atom_site_fract_x
_atom_site_fract_y
_atom_site_fract_z
_atom_site_U_iso_or_equiv
_atom_site_adp_type
_atom_site_occupancy
_atom_site_site_symmetry_order
_atom_site_calc_flag
_atom_site_refinement_flags_posn
_atom_site_refinement_flags_adp
_atom_site_refinement_flags_occupancy
_atom_site_disorder_assembly
_atom_site_disorder_group
Ni1 Ni 0.78566(2) 0.34736(2) 0.15280(2) 0.03728(11) Uani 1 1 d . . . . .
Cl1 Cl 0.37665(9) 0.68713(7) 0.12902(4) 0.0845(3) Uani 0.496(12) 1 d D . P A 1
Cl1' Cl 0.37665(9) 0.68713(7) 0.12902(4) 0.0845(3) Uani 0.504(12) 1 d D . P A 2
O1 O 0.88983(15) 0.29022(10) 0.07653(8) 0.0457(4) Uani 1 1 d . . . . .
O2 O 0.85711(16) 0.20105(11) 0.16358(8) 0.0494(4) Uani 1 1 d . . . . .
O3 O 0.3794(6) 0.7246(4) 0.19291(19) 0.197(2) Uani 0.496(12) 1 d D U P A 1
O4 O 0.4410(15) 0.7552(8) 0.0909(7) 0.225(7) Uani 0.496(12) 1 d D U P A 1
O5 O 0.2480(7) 0.6821(10) 0.1041(7) 0.193(6) Uani 0.496(12) 1 d D U P A 1
O6 O 0.4350(13) 0.6035(7) 0.1231(5) 0.160(6) Uani 0.496(12) 1 d D U P A 1
O3' O 0.3794(6) 0.7246(4) 0.19291(19) 0.197(2) Uani 0.504(12) 1 d D U P A 2
O4' O 0.5123(7) 0.6719(10) 0.1181(5) 0.162(5) Uani 0.504(12) 1 d D U P A 2
O5' O 0.3269(13) 0.7295(7) 0.0707(3) 0.154(5) Uani 0.504(12) 1 d D U P A 2
O6' O 0.3376(15) 0.5928(6) 0.1300(7) 0.203(6) Uani 0.504(12) 1 d D U P A 2
N1 N 0.94412(18) 0.38061(14) 0.22203(9) 0.0462(4) Uani 1 1 d . . . . .
H1C H 0.9860 0.3212 0.2330 0.055 Uiso 1 1 calc R U . . .
N2 N 0.67674(19) 0.36076(13) 0.23766(9) 0.0446(4) Uani 1 1 d . . . . .
H2C H 0.6449 0.4247 0.2380 0.054 Uiso 1 1 calc R U . . .
N3 N 0.61986(18) 0.32501(13) 0.08787(10) 0.0442(4) Uani 1 1 d . . . . .
H3A H 0.6492 0.2903 0.0489 0.053 Uiso 1 1 calc R U . . .
N4 N 0.78367(18) 0.48110(12) 0.11225(9) 0.0432(4) Uani 1 1 d . . . . .
H4D H 0.7399 0.5221 0.1431 0.052 Uiso 1 1 calc R U . . .
C1 C 0.8851(3) 0.4100(2) 0.28504(12) 0.0621(7) Uani 1 1 d . . . . .
H1A H 0.8602 0.4748 0.2815 0.075 Uiso 1 1 calc R U . . .
H1B H 0.9463 0.4035 0.3235 0.075 Uiso 1 1 calc R U . . .
C2 C 0.7701(3) 0.3511(2) 0.29581(12) 0.0613(7) Uani 1 1 d . . . . .
H2A H 0.7955 0.2865 0.3008 0.074 Uiso 1 1 calc R U . . .
H2B H 0.7315 0.3701 0.3371 0.074 Uiso 1 1 calc R U . . .
C3 C 0.5643(2) 0.29827(17) 0.24251(12) 0.0525(5) Uani 1 1 d . . . . .
H3 H 0.5953 0.2341 0.2445 0.063 Uiso 1 1 calc R U . . .
C4 C 0.4926(3) 0.3169(3) 0.30649(16) 0.0815(9) Uani 1 1 d . . . . .
H4A H 0.5488 0.3069 0.3459 0.122 Uiso 1 1 calc R U . . .
H4B H 0.4211 0.2754 0.3077 0.122 Uiso 1 1 calc R U . . .
H4C H 0.4629 0.3799 0.3061 0.122 Uiso 1 1 calc R U . . .
C5 C 0.4718(2) 0.30748(19) 0.18076(13) 0.0542(6) Uani 1 1 d . . . . .
H5A H 0.4522 0.3730 0.1751 0.065 Uiso 1 1 calc R U . . .
H5B H 0.3931 0.2767 0.1915 0.065 Uiso 1 1 calc R U . . .
C6 C 0.5094(2) 0.27056(17) 0.11215(13) 0.0510(5) Uani 1 1 d . . . . .
C7 C 0.5508(3) 0.16942(19) 0.11633(18) 0.0693(8) Uani 1 1 d . . . . .
H7A H 0.5627 0.1463 0.0714 0.104 Uiso 1 1 calc R U . . .
H7B H 0.4863 0.1335 0.1369 0.104 Uiso 1 1 calc R U . . .
H7C H 0.6296 0.1646 0.1433 0.104 Uiso 1 1 calc R U . . .
C8 C 0.3918(3) 0.2777(2) 0.06181(16) 0.0719(8) Uani 1 1 d . . . . .
H8A H 0.3634 0.3410 0.0591 0.108 Uiso 1 1 calc R U . . .
H8B H 0.3245 0.2393 0.0773 0.108 Uiso 1 1 calc R U . . .
H8C H 0.4142 0.2571 0.0177 0.108 Uiso 1 1 calc R U . . .
C9 C 0.5849(2) 0.41861(19) 0.06115(14) 0.0580(6) Uani 1 1 d . . . . .
H9A H 0.5354 0.4514 0.0936 0.070 Uiso 1 1 calc R U . . .
H9B H 0.5331 0.4126 0.0191 0.070 Uiso 1 1 calc R U . . .
C10 C 0.7036(3) 0.47238(19) 0.04870(13) 0.0580(6) Uani 1 1 d . . . . .
H10A H 0.7512 0.4409 0.0147 0.070 Uiso 1 1 calc R U . . .
H10B H 0.6809 0.5337 0.0316 0.070 Uiso 1 1 calc R U . . .
C11 C 0.9112(2) 0.52193(18) 0.10070(13) 0.0547(6) Uani 1 1 d . . . . .
H11 H 0.9559 0.4794 0.0714 0.066 Uiso 1 1 calc R U . . .
C12 C 0.9011(4) 0.6163(2) 0.0651(2) 0.0863(10) Uani 1 1 d . . . . .
H12A H 0.8562 0.6092 0.0217 0.130 Uiso 1 1 calc R U . . .
H12B H 0.9852 0.6400 0.0589 0.130 Uiso 1 1 calc R U . . .
H12C H 0.8557 0.6589 0.0924 0.130 Uiso 1 1 calc R U . . .
C13 C 0.9907(3) 0.53171(19) 0.16703(15) 0.0601(6) Uani 1 1 d . . . . .
H13A H 0.9380 0.5614 0.1996 0.072 Uiso 1 1 calc R U . . .
H13B H 1.0605 0.5739 0.1592 0.072 Uiso 1 1 calc R U . . .
C14 C 1.0481(2) 0.44384(19) 0.20052(13) 0.0545(6) Uani 1 1 d . . . . .
C15 C 1.1277(2) 0.3901(2) 0.15141(16) 0.0687(8) Uani 1 1 d . . . . .
H15A H 1.1657 0.3372 0.1742 0.103 Uiso 1 1 calc R U . . .
H15B H 1.1936 0.4297 0.1358 0.103 Uiso 1 1 calc R U . . .
H15C H 1.0740 0.3697 0.1133 0.103 Uiso 1 1 calc R U . . .
C16 C 1.1381(3) 0.4734(3) 0.26119(17) 0.0785(9) Uani 1 1 d . . . . .
H16A H 1.0934 0.5142 0.2902 0.118 Uiso 1 1 calc R U . . .
H16B H 1.2107 0.5052 0.2448 0.118 Uiso 1 1 calc R U . . .
H16C H 1.1661 0.4194 0.2863 0.118 Uiso 1 1 calc R U . . .
C17 C 0.91086(19) 0.21613(15) 0.10839(11) 0.0405(4) Uani 1 1 d . . . . .
C18 C 1.0037(2) 0.14861(13) 0.08233(11) 0.0389(4) Uani 1 1 d . . . . .
C19 C 1.0602(3) 0.0808(2) 0.12233(13) 0.0702(8) Uani 1 1 d . . . . .
H19 H 1.0373 0.0738 0.1669 0.084 Uiso 1 1 calc R U . . .
C20 C 1.1508(3) 0.0227(2) 0.09710(15) 0.0766(9) Uani 1 1 d . . . . .
H20 H 1.1876 -0.0232 0.1250 0.092 Uiso 1 1 calc R U . . .
C21 C 1.1878(2) 0.03112(18) 0.03213(14) 0.0571(6) Uani 1 1 d . . . . .
C22 C 1.1299(3) 0.0980(2) -0.00749(15) 0.0781(10) Uani 1 1 d . . . . .
H22 H 1.1531 0.1047 -0.0521 0.094 Uiso 1 1 calc R U . . .
C23 C 1.0378(3) 0.15639(19) 0.01641(14) 0.0645(8) Uani 1 1 d . . . . .
H23 H 0.9990 0.2008 -0.0121 0.077 Uiso 1 1 calc R U . . .
C24 C 1.2884(3) -0.0321(3) 0.0050(2) 0.0949(12) Uani 1 1 d . . . . .
H24A H 1.3697 -0.0014 0.0084 0.142 Uiso 1 1 calc R U . . .
H24B H 1.2663 -0.0466 -0.0417 0.142 Uiso 1 1 calc R U . . .
H24C H 1.2931 -0.0884 0.0311 0.142 Uiso 1 1 calc R U . . .
O1W O 0.8613(2) 0.07304(15) 0.27010(11) 0.0762(6) Uani 1 1 d D . . . .
H1WA H 0.849(4) 0.107(2) 0.2351(13) 0.114 Uiso 1 1 d D U . . .
H1WB H 0.927(3) 0.092(3) 0.2932(16) 0.114 Uiso 1 1 d D U . . .

loop_
_atom_site_aniso_label
_atom_site_aniso_U_11
_atom_site_aniso_U_22
_atom_site_aniso_U_33
_atom_site_aniso_U_23
_atom_site_aniso_U_13
_atom_site_aniso_U_12
Ni1 0.03752(17) 0.03819(16) 0.03643(16) 0.00107(9) 0.00481(11) 0.01057(10)
Cl1 0.0850(6) 0.0889(6) 0.0782(5) -0.0193(4) -0.0083(4) 0.0004(5)
Cl1' 0.0850(6) 0.0889(6) 0.0782(5) -0.0193(4) -0.0083(4) 0.0004(5)
O1 0.0490(9) 0.0422(8) 0.0467(8) 0.0011(6) 0.0089(7) 0.0124(7)
O2 0.0530(9) 0.0506(9) 0.0460(8) 0.0039(7) 0.0167(7) 0.0125(7)
O3 0.279(6) 0.185(4) 0.122(3) -0.072(3) -0.028(3) 0.022(4)
O4 0.215(12) 0.205(11) 0.261(14) 0.052(10) 0.077(11) -0.040(10)
O5 0.103(6) 0.221(12) 0.245(12) -0.036(9) -0.060(7) -0.025(7)
O6 0.188(11) 0.116(7) 0.169(8) -0.044(6) -0.041(8) 0.072(7)
O3' 0.279(6) 0.185(4) 0.122(3) -0.072(3) -0.028(3) 0.022(4)
O4' 0.127(7) 0.222(12) 0.137(7) 0.045(7) 0.005(5) -0.019(7)
O5' 0.191(10) 0.160(8) 0.106(5) 0.022(5) -0.040(6) 0.058(7)
O6' 0.229(12) 0.115(7) 0.271(12) -0.025(7) 0.075(11) -0.065(8)
N1 0.0424(10) 0.0522(10) 0.0437(10) -0.0030(8) 0.0003(8) 0.0119(8)
N2 0.0456(10) 0.0485(10) 0.0405(9) -0.0010(7) 0.0089(8) 0.0107(8)
N3 0.0407(10) 0.0458(9) 0.0459(10) -0.0013(8) 0.0023(8) 0.0083(8)
N4 0.0443(10) 0.0410(9) 0.0443(9) 0.0013(7) 0.0034(8) 0.0088(7)
C1 0.0583(15) 0.0861(19) 0.0414(12) -0.0105(12) -0.0013(11) 0.0081(14)
C2 0.0614(16) 0.085(2) 0.0376(12) 0.0029(11) 0.0055(11) 0.0101(13)
C3 0.0537(13) 0.0514(13) 0.0539(13) 0.0031(10) 0.0167(11) 0.0081(11)
C4 0.076(2) 0.106(2) 0.0657(18) 0.0005(17) 0.0319(16) -0.0028(19)
C5 0.0395(12) 0.0564(14) 0.0677(15) -0.0027(11) 0.0133(11) 0.0079(10)
C6 0.0409(11) 0.0509(13) 0.0616(14) -0.0082(10) 0.0066(10) 0.0031(10)
C7 0.0614(17) 0.0492(14) 0.099(2) -0.0125(14) 0.0211(16) -0.0005(12)
C8 0.0472(14) 0.091(2) 0.0769(18) -0.0134(16) -0.0016(13) -0.0047(14)
C9 0.0510(14) 0.0583(14) 0.0631(15) 0.0119(12) -0.0113(11) 0.0105(11)
C10 0.0607(15) 0.0575(14) 0.0546(14) 0.0156(11) -0.0077(11) 0.0061(12)
C11 0.0548(14) 0.0511(13) 0.0591(14) 0.0062(11) 0.0105(11) -0.0005(11)
C12 0.088(2) 0.0688(19) 0.102(3) 0.0306(18) 0.0017(19) -0.0142(18)
C13 0.0527(14) 0.0531(14) 0.0744(17) -0.0048(12) 0.0018(12) -0.0036(11)
C14 0.0413(12) 0.0603(14) 0.0610(14) -0.0078(11) -0.0032(10) 0.0054(11)
C15 0.0392(13) 0.082(2) 0.0854(19) -0.0086(16) 0.0127(13) 0.0075(13)
C16 0.0555(16) 0.091(2) 0.087(2) -0.0170(17) -0.0156(15) 0.0024(15)
C17 0.0357(10) 0.0436(11) 0.0424(10) -0.0022(8) 0.0043(8) 0.0069(8)
C18 0.0375(10) 0.0395(10) 0.0402(10) -0.0027(8) 0.0054(8) 0.0045(8)
C19 0.0752(18) 0.088(2) 0.0489(13) 0.0138(13) 0.0174(12) 0.0417(16)
C20 0.079(2) 0.084(2) 0.0672(17) 0.0141(15) 0.0087(15) 0.0464(17)
C21 0.0486(13) 0.0568(14) 0.0666(15) -0.0152(12) 0.0104(11) 0.0124(11)
C22 0.103(2) 0.079(2) 0.0560(15) 0.0074(14) 0.0386(16) 0.0346(18)
C23 0.085(2) 0.0613(15) 0.0491(14) 0.0128(11) 0.0254(13) 0.0296(14)
C24 0.078(2) 0.095(2) 0.114(3) -0.027(2) 0.025(2) 0.038(2)
O1W 0.0900(16) 0.0670(12) 0.0720(13) 0.0183(10) 0.0086(11) -0.0259(11)

loop_
_atom_type_symbol
_atom_type_description
_atom_type_scat_dispersion_real
_atom_type_scat_dispersion_imag
_atom_type_scat_source
C C 0.0033 0.0016 'International Tables Vol C Tables 4.2.6.8 and 6.1.1.4'
H H 0.0000 0.0000 'International Tables Vol C Tables 4.2.6.8 and 6.1.1.4'
N N 0.0061 0.0033 'International Tables Vol C Tables 4.2.6.8 and 6.1.1.4'
O O 0.0106 0.0060 'International Tables Vol C Tables 4.2.6.8 and 6.1.1.4'
Cl Cl 0.1484 0.1585 'International Tables Vol C Tables 4.2.6.8 and 6.1.1.4'
Ni Ni 0.3393 1.1124 'International Tables Vol C Tables 4.2.6.8 and 6.1.1.4'

loop_
_geom_angle_atom_site_label_1
_geom_angle_atom_site_label_2
_geom_angle_atom_site_label_3
_geom_angle
_geom_angle_site_symmetry_1
_geom_angle_site_symmetry_3
O1 Ni1 N4 94.72(7) . .
O1 Ni1 N2 161.92(7) . .
N4 Ni1 N2 103.18(7) . .
O1 Ni1 N3 87.15(7) . .
N4 Ni1 N3 85.33(7) . .
N2 Ni1 N3 91.73(7) . .
O1 Ni1 N1 97.37(7) . .
N4 Ni1 N1 91.65(8) . .
N2 Ni1 N1 84.79(7) . .
N3 Ni1 N1 174.76(7) . .
O1 Ni1 O2 60.66(6) . .
N4 Ni1 O2 154.19(6) . .
N2 Ni1 O2 101.89(6) . .
N3 Ni1 O2 99.96(7) . .
N1 Ni1 O2 84.61(7) . .
O1 Ni1 C17 30.13(6) . .
N4 Ni1 C17 124.08(7) . .
N2 Ni1 C17 132.53(7) . .
N3 Ni1 C17 95.95(7) . .
N1 Ni1 C17 89.29(7) . .
O2 Ni1 C17 30.64(6) . .
O6 Cl1 O3 116.3(5) . .
O6 Cl1 O5 110.6(7) . .
O3 Cl1 O5 108.1(6) . .
O6 Cl1 O4 109.5(7) . .
O3 Cl1 O4 103.1(6) . .
O5 Cl1 O4 108.9(8) . .
O3' Cl1' O5' 125.5(4) . .
O3' Cl1' O6' 110.9(6) . .
O5' Cl1' O6' 109.8(7) . .
O3' Cl1' O4' 102.9(5) . .
O5' Cl1' O4' 105.6(6) . .
O6' Cl1' O4' 98.2(7) . .
C17 O1 Ni1 93.39(12) . .
C17 O2 Ni1 85.44(12) . .
C1 N1 C14 114.1(2) . .
C1 N1 Ni1 104.59(14) . .
C14 N1 Ni1 120.36(14) . .
C1 N1 H1C 105.5 . .
C14 N1 H1C 105.5 . .
Ni1 N1 H1C 105.5 . .
C2 N2 C3 112.77(19) . .
C2 N2 Ni1 104.19(15) . .
C3 N2 Ni1 117.81(14) . .
C2 N2 H2C 107.2 . .
C3 N2 H2C 107.2 . .
Ni1 N2 H2C 107.2 . .
C9 N3 C6 114.06(18) . .
C9 N3 Ni1 104.70(14) . .
C6 N3 Ni1 120.52(14) . .
C9 N3 H3A 105.4 . .
C6 N3 H3A 105.4 . .
Ni1 N3 H3A 105.4 . .
C10 N4 C11 112.16(18) . .
C10 N4 Ni1 103.91(14) . .
C11 N4 Ni1 115.67(14) . .
C10 N4 H4D 108.3 . .
C11 N4 H4D 108.3 . .
Ni1 N4 H4D 108.3 . .
N1 C1 C2 109.6(2) . .
N1 C1 H1A 109.8 . .
C2 C1 H1A 109.8 . .
N1 C1 H1B 109.8 . .
C2 C1 H1B 109.8 . .
H1A C1 H1B 108.2 . .
N2 C2 C1 110.0(2) . .
N2 C2 H2A 109.7 . .
C1 C2 H2A 109.7 . .
N2 C2 H2B 109.7 . .
C1 C2 H2B 109.7 . .
H2A C2 H2B 108.2 . .
N2 C3 C5 111.61(19) . .
N2 C3 C4 112.0(2) . .
C5 C3 C4 108.9(2) . .
N2 C3 H3 108.1 . .
C5 C3 H3 108.1 . .
C4 C3 H3 108.1 . .
C3 C4 H4A 109.5 . .
C3 C4 H4B 109.5 . .
H4A C4 H4B 109.5 . .
C3 C4 H4C 109.5 . .
H4A C4 H4C 109.5 . .
H4B C4 H4C 109.5 . .
C3 C5 C6 119.60(19) . .
C3 C5 H5A 107.4 . .
C6 C5 H5A 107.4 . .
C3 C5 H5B 107.4 . .
C6 C5 H5B 107.4 . .
H5A C5 H5B 107.0 . .
N3 C6 C7 107.12(19) . .
N3 C6 C5 110.12(19) . .
C7 C6 C5 111.9(2) . .
N3 C6 C8 111.4(2) . .
C7 C6 C8 108.3(2) . .
C5 C6 C8 108.0(2) . .
C6 C7 H7A 109.5 . .
C6 C7 H7B 109.5 . .
H7A C7 H7B 109.5 . .
C6 C7 H7C 109.5 . .
H7A C7 H7C 109.5 . .
H7B C7 H7C 109.5 . .
C6 C8 H8A 109.5 . .
C6 C8 H8B 109.5 . .
H8A C8 H8B 109.5 . .
C6 C8 H8C 109.5 . .
H8A C8 H8C 109.5 . .
H8B C8 H8C 109.5 . .
N3 C9 C10 109.62(19) . .
N3 C9 H9A 109.7 . .
C10 C9 H9A 109.7 . .
N3 C9 H9B 109.7 . .
C10 C9 H9B 109.7 . .
H9A C9 H9B 108.2 . .
N4 C10 C9 110.1(2) . .
N4 C10 H10A 109.6 . .
C9 C10 H10A 109.6 . .
N4 C10 H10B 109.6 . .
C9 C10 H10B 109.6 . .
H10A C10 H10B 108.1 . .
N4 C11 C13 111.1(2) . .
N4 C11 C12 112.4(2) . .
C13 C11 C12 109.5(2) . .
N4 C11 H11 107.9 . .
C13 C11 H11 107.9 . .
C12 C11 H11 107.9 . .
C11 C12 H12A 109.5 . .
C11 C12 H12B 109.5 . .
H12A C12 H12B 109.5 . .
C11 C12 H12C 109.5 . .
H12A C12 H12C 109.5 . .
H12B C12 H12C 109.5 . .
C11 C13 C14 118.5(2) . .
C11 C13 H13A 107.7 . .
C14 C13 H13A 107.7 . .
C11 C13 H13B 107.7 . .
C14 C13 H13B 107.7 . .
H13A C13 H13B 107.1 . .
N1 C14 C15 107.8(2) . .
N1 C14 C13 110.36(19) . .
C15 C14 C13 111.1(2) . .
N1 C14 C16 111.8(2) . .
C15 C14 C16 107.4(2) . .
C13 C14 C16 108.3(2) . .
C14 C15 H15A 109.5 . .
C14 C15 H15B 109.5 . .
H15A C15 H15B 109.5 . .
C14 C15 H15C 109.5 . .
H15A C15 H15C 109.5 . .
H15B C15 H15C 109.5 . .
C14 C16 H16A 109.5 . .
C14 C16 H16B 109.5 . .
H16A C16 H16B 109.5 . .
C14 C16 H16C 109.5 . .
H16A C16 H16C 109.5 . .
H16B C16 H16C 109.5 . .
O1 C17 O2 120.06(18) . .
O1 C17 C18 118.94(19) . .
O2 C17 C18 120.94(19) . .
O1 C17 Ni1 56.48(10) . .
O2 C17 Ni1 63.92(11) . .
C18 C17 Ni1 170.53(16) . .
C19 C18 C23 118.5(2) . .
C19 C18 C17 122.5(2) . .
C23 C18 C17 118.96(19) . .
C18 C19 C20 120.6(2) . .
C18 C19 H19 119.7 . .
C20 C19 H19 119.7 . .
C21 C20 C19 121.5(3) . .
C21 C20 H20 119.2 . .
C19 C20 H20 119.2 . .
C22 C21 C20 117.4(2) . .
C22 C21 C24 121.3(3) . .
C20 C21 C24 121.2(3) . .
C21 C22 C23 122.1(2) . .
C21 C22 H22 118.9 . .
C23 C22 H22 118.9 . .
C18 C23 C22 119.8(2) . .
C18 C23 H23 120.1 . .
C22 C23 H23 120.1 . .
C21 C24 H24A 109.5 . .
C21 C24 H24B 109.5 . .
H24A C24 H24B 109.5 . .
C21 C24 H24C 109.5 . .
H24A C24 H24C 109.5 . .
H24B C24 H24C 109.5 . .
H1WA O1W H1WB 109.0(16) . .

loop_
_geom_bond_atom_site_label_1
_geom_bond_atom_site_label_2
_geom_bond_distance
_geom_bond_site_symmetry_2
Ni1 O1 2.0781(15) .
Ni1 N4 2.0843(18) .
Ni1 N2 2.0875(18) .
Ni1 N3 2.1262(19) .
Ni1 N1 2.1456(19) .
Ni1 O2 2.2419(16) .
Ni1 C17 2.488(2) .
Cl1 O6 1.359(6) .
Cl1 O3 1.369(3) .
Cl1 O5 1.412(6) .
Cl1 O4 1.427(7) .
Cl1' O3' 1.369(3) .
Cl1' O5' 1.379(5) .
Cl1' O6' 1.419(7) .
Cl1' O4' 1.468(7) .
O1 C17 1.251(3) .
O2 C17 1.272(3) .
N1 C1 1.481(3) .
N1 C14 1.500(3) .
N1 H1C 0.9800 .
N2 C2 1.472(3) .
N2 C3 1.491(3) .
N2 H2C 0.9800 .
N3 C9 1.485(3) .
N3 C6 1.500(3) .
N3 H3A 0.9800 .
N4 C10 1.474(3) .
N4 C11 1.490(3) .
N4 H4D 0.9800 .
C1 C2 1.500(4) .
C1 H1A 0.9700 .
C1 H1B 0.9700 .
C2 H2A 0.9700 .
C2 H2B 0.9700 .
C3 C5 1.520(4) .
C3 C4 1.528(4) .
C3 H3 0.9800 .
C4 H4A 0.9600 .
C4 H4B 0.9600 .
C4 H4C 0.9600 .
C5 C6 1.526(3) .
C5 H5A 0.9700 .
C5 H5B 0.9700 .
C6 C7 1.520(4) .
C6 C8 1.544(4) .
C7 H7A 0.9600 .
C7 H7B 0.9600 .
C7 H7C 0.9600 .
C8 H8A 0.9600 .
C8 H8B 0.9600 .
C8 H8C 0.9600 .
C9 C10 1.499(4) .
C9 H9A 0.9700 .
C9 H9B 0.9700 .
C10 H10A 0.9700 .
C10 H10B 0.9700 .
C11 C13 1.518(4) .
C11 C12 1.530(4) .
C11 H11 0.9800 .
C12 H12A 0.9600 .
C12 H12B 0.9600 .
C12 H12C 0.9600 .
C13 C14 1.534(4) .
C13 H13A 0.9700 .
C13 H13B 0.9700 .
C14 C15 1.525(4) .
C14 C16 1.542(4) .
C15 H15A 0.9600 .
C15 H15B 0.9600 .
C15 H15C 0.9600 .
C16 H16A 0.9600 .
C16 H16B 0.9600 .
C16 H16C 0.9600 .
C17 C18 1.488(3) .
C18 C19 1.369(3) .
C18 C23 1.372(3) .
C19 C20 1.380(4) .
C19 H19 0.9300 .
C20 C21 1.364(4) .
C20 H20 0.9300 .
C21 C22 1.361(4) .
C21 C24 1.515(3) .
C22 C23 1.383(4) .
C22 H22 0.9300 .
C23 H23 0.9300 .
C24 H24A 0.9600 .
C24 H24B 0.9600 .
C24 H24C 0.9600 .
O1W H1WA 0.852(10) .
O1W H1WB 0.853(10) .

loop_
_geom_torsion_atom_site_label_1
_geom_torsion_atom_site_label_2
_geom_torsion_atom_site_label_3
_geom_torsion_atom_site_label_4
_geom_torsion
_geom_torsion_site_symmetry_1
_geom_torsion_site_symmetry_2
_geom_torsion_site_symmetry_3
_geom_torsion_site_symmetry_4
C14 N1 C1 C2 171.2(2) . . . .
Ni1 N1 C1 C2 37.7(2) . . . .
C3 N2 C2 C1 175.5(2) . . . .
Ni1 N2 C2 C1 46.6(2) . . . .
N1 C1 C2 N2 -59.5(3) . . . .
C2 N2 C3 C5 -178.16(19) . . . .
Ni1 N2 C3 C5 -56.7(2) . . . .
C2 N2 C3 C4 59.4(3) . . . .
Ni1 N2 C3 C4 -179.1(2) . . . .
N2 C3 C5 C6 70.2(3) . . . .
C4 C3 C5 C6 -165.6(3) . . . .
C9 N3 C6 C7 162.5(2) . . . .
Ni1 N3 C6 C7 -71.7(2) . . . .
C9 N3 C6 C5 -75.6(2) . . . .
Ni1 N3 C6 C5 50.2(2) . . . .
C9 N3 C6 C8 44.2(3) . . . .
Ni1 N3 C6 C8 170.06(17) . . . .
C3 C5 C6 N3 -65.4(3) . . . .
C3 C5 C6 C7 53.6(3) . . . .
C3 C5 C6 C8 172.7(2) . . . .
C6 N3 C9 C10 171.1(2) . . . .
Ni1 N3 C9 C10 37.3(2) . . . .
C11 N4 C10 C9 171.7(2) . . . .
Ni1 N4 C10 C9 46.1(2) . . . .
N3 C9 C10 N4 -58.9(3) . . . .
C10 N4 C11 C13 179.0(2) . . . .
Ni1 N4 C11 C13 -62.1(2) . . . .
C10 N4 C11 C12 56.0(3) . . . .
Ni1 N4 C11 C12 174.9(2) . . . .
N4 C11 C13 C14 73.8(3) . . . .
C12 C11 C13 C14 -161.5(3) . . . .
C1 N1 C14 C15 161.3(2) . . . .
Ni1 N1 C14 C15 -73.1(2) . . . .
C1 N1 C14 C13 -77.2(3) . . . .
Ni1 N1 C14 C13 48.4(2) . . . .
C1 N1 C14 C16 43.4(3) . . . .
Ni1 N1 C14 C16 169.05(18) . . . .
C11 C13 C14 N1 -64.7(3) . . . .
C11 C13 C14 C15 54.8(3) . . . .
C11 C13 C14 C16 172.6(2) . . . .
Ni1 O1 C17 O2 6.9(2) . . . .
Ni1 O1 C17 C18 -170.30(17) . . . .
Ni1 O2 C17 O1 -6.4(2) . . . .
Ni1 O2 C17 C18 170.74(19) . . . .
O1 C17 C18 C19 160.5(3) . . . .
O2 C17 C18 C19 -16.7(4) . . . .
O1 C17 C18 C23 -17.1(3) . . . .
O2 C17 C18 C23 165.7(2) . . . .
C23 C18 C19 C20 1.0(5) . . . .
C17 C18 C19 C20 -176.6(3) . . . .
C18 C19 C20 C21 0.5(6) . . . .
C19 C20 C21 C22 -1.2(5) . . . .
C19 C20 C21 C24 179.3(3) . . . .
C20 C21 C22 C23 0.5(5) . . . .
C24 C21 C22 C23 180.0(3) . . . .
C19 C18 C23 C22 -1.8(5) . . . .
C17 C18 C23 C22 175.9(3) . . . .
C21 C22 C23 C18 1.1(6) . . . .
